data_4320422
loop_
_publ_author_name
'Jun Ho Shin'
'Brian M. Bridgewater'
'David G. Churchill'
'Gerard Parkin'

_publ_section_title
;
 Synthesis and Structural Characterization of PhP[(C5Me4)2], a Monodentate
 Chiral Phosphine Derived from Intramolecular C-C Coupling of
 Tetramethylcyclopentadienyl Groups: An Evaluation of Steric and
 Electronic Properties
;
_journal_name_full 'Inorganic Chemistry'
_journal_page_first 5626
_journal_page_last 5635
_journal_paper_doi 10.1021/ic010443j
_journal_volume 40
_journal_year 2001
_chemical_formula_sum 'C6 H12 O4 S'
_chemical_formula_weight 180.22
_chemical_name_systematic
;
  ?
;
_space_group_IT_number 19
_symmetry_cell_setting orthorhombic
_symmetry_space_group_name_Hall 'P 2ac 2ab'
_symmetry_space_group_name_H-M 'P 21 21 21'
_atom_sites_solution_hydrogens geom
_atom_sites_solution_primary direct
_atom_sites_solution_secondary difmap
_audit_creation_method SHELXL-97
_cell_angle_alpha 90.00
_cell_angle_beta 90.00
_cell_angle_gamma 90.00
_cell_formula_units_Z 4
_cell_length_a 6.515(3)
_cell_length_b 11.386(5)
_cell_length_c 11.817(4)
_cell_measurement_temperature 238(2)
_cell_volume 876.6(6)
_computing_cell_refinement 'Bruker SMART'
_computing_data_collection 'Bruker SMART'
_computing_data_reduction 'Bruker SHELXTL'
_computing_molecular_graphics 'Bruker SHELXTL'
_computing_publication_material 'Bruker SHELXTL'
_computing_structure_refinement 'SHELXL-97 (Sheldrick, 1997)'
_computing_structure_solution 'SHELXS-97 (Sheldrick, 1990)'
_diffrn_ambient_temperature 238(2)
_diffrn_measured_fraction_theta_full 0.930
_diffrn_measured_fraction_theta_max 0.930
_diffrn_measurement_device_type 'CCD area detector'
_diffrn_measurement_method 'phi and omega scans'
_diffrn_radiation_monochromator graphite
_diffrn_radiation_source 'fine-focus sealed tube'
_diffrn_radiation_type MoK\a
_diffrn_radiation_wavelength 0.71073
_diffrn_reflns_av_R_equivalents 0.0295
_diffrn_reflns_av_sigmaI/netI 0.0313
_diffrn_reflns_limit_h_max 8
_diffrn_reflns_limit_h_min -7
_diffrn_reflns_limit_k_max 14
_diffrn_reflns_limit_k_min -14
_diffrn_reflns_limit_l_max 10
_diffrn_reflns_limit_l_min -15
_diffrn_reflns_number 6021
_diffrn_reflns_theta_full 28.30
_diffrn_reflns_theta_max 28.30
_diffrn_reflns_theta_min 2.48
_exptl_absorpt_coefficient_mu 0.337
_exptl_absorpt_correction_T_max 0.9671
_exptl_absorpt_correction_T_min 0.9057
_exptl_absorpt_correction_type none
_exptl_crystal_density_diffrn 1.366
_exptl_crystal_density_method 'not measured'
_exptl_crystal_F_000 384
_exptl_crystal_size_max 0.30
_exptl_crystal_size_mid 0.30
_exptl_crystal_size_min 0.10
_refine_diff_density_max 0.160
_refine_diff_density_min -0.196
_refine_diff_density_rms 0.036
_refine_ls_abs_structure_details 'Flack H D (1983), Acta Cryst. A39, 876-881'
_refine_ls_abs_structure_Flack 0.05(8)
_refine_ls_extinction_coef 0.020(2)
_refine_ls_extinction_expression Fc^*^=kFc[1+0.001xFc^2^\l^3^/sin(2\q)]^-1/4^
_refine_ls_extinction_method SHELXL
_refine_ls_goodness_of_fit_ref 1.050
_refine_ls_hydrogen_treatment mixed
_refine_ls_matrix_type full
_refine_ls_number_parameters 104
_refine_ls_number_reflns 1984
_refine_ls_number_restraints 0
_refine_ls_restrained_S_all 1.050
_refine_ls_R_factor_all 0.0494
_refine_ls_R_factor_gt 0.0346
_refine_ls_shift/su_max 0.000
_refine_ls_shift/su_mean 0.000
_refine_ls_structure_factor_coef Fsqd
_refine_ls_weighting_details 'calc w=1/[\s^2^(Fo^2^)+(0.0403P)^2^+0.0000P] where P=(Fo^2^+2Fc^2^)/3'
_refine_ls_weighting_scheme calc
_refine_ls_wR_factor_gt 0.0736
_refine_ls_wR_factor_ref 0.0778
_reflns_number_gt 1564
_reflns_number_total 1984
_reflns_threshold_expression >2sigma(I)
_cod_data_source_file ic010443j_12.cif
_cod_data_source_block jps10
_cod_depositor_comments
;
The following automatic conversions were performed:

'_symmetry_cell_setting' value 'Orthorhombic' changed to
'orthorhombic' according to the built-in table from CIF Core
dictionary named 'cif_core.dic' version 2.4.1 from 2010-06-29.

Automatic conversion script
Id: cif_fix_values 1646 2011-03-28 12:23:43Z adriana 
;
_cod_original_cell_volume 876.5(6)
_cod_database_code 4320422

loop_
_symmetry_equiv_pos_as_xyz
'x, y, z'
'-x+1/2, -y, z+1/2'
'-x, y+1/2, -z+1/2'
'x+1/2, -y+1/2, -z'

loop_
_atom_site_label
_atom_site_type_symbol
_atom_site_fract_x
_atom_site_fract_y
_atom_site_fract_z
_atom_site_U_iso_or_equiv
_atom_site_adp_type
_atom_site_occupancy
_atom_site_symmetry_multiplicity
_atom_site_calc_flag
_atom_site_refinement_flags
_atom_site_disorder_assembly
_atom_site_disorder_group
S S 0.71011(8) 0.53918(5) 0.89099(4) 0.05095(18) Uani 1 1 d . . .
O1 O 0.6303(2) 0.63295(11) 0.97526(10) 0.0489(4) Uani 1 1 d . . .
O2 O 0.60345(19) 0.42485(11) 0.92930(10) 0.0457(3) Uani 1 1 d . . .
O3 O 0.9221(2) 0.51775(14) 0.90639(16) 0.0782(5) Uani 1 1 d . . .
O4 O 0.6389(3) 0.57654(13) 0.78366(10) 0.0717(5) Uani 1 1 d . . .
C1 C 0.6892(4) 0.7114(2) 1.16002(18) 0.0732(7) Uani 1 1 d . . .
H1A H 0.8286 0.7311 1.1383 0.110 Uiso 1 1 calc R . .
H1B H 0.6837 0.6978 1.2410 0.110 Uiso 1 1 calc R . .
H1C H 0.5984 0.7758 1.1404 0.110 Uiso 1 1 calc R . .
C2 C 0.6223(3) 0.60153(17) 1.09818(15) 0.0506(5) Uani 1 1 d . . .
H2A H 0.7196 0.5368 1.1141 0.061 Uiso 1 1 calc R . .
C3 C 0.4071(3) 0.5620(2) 1.12236(16) 0.0576(6) Uani 1 1 d . . .
H3A H 0.3124 0.6211 1.0922 0.069 Uiso 1 1 calc R . .
H3B H 0.3883 0.5600 1.2046 0.069 Uiso 1 1 calc R . .
C4 C 0.3460(3) 0.44323(19) 1.07489(15) 0.0574(5) Uani 1 1 d . . .
H4A H 0.4247 0.3826 1.1147 0.069 Uiso 1 1 calc R . .
H4B H 0.2007 0.4301 1.0922 0.069 Uiso 1 1 calc R . .
C5 C 0.3766(3) 0.42626(18) 0.94897(16) 0.0482(5) Uani 1 1 d . . .
H5A H 0.3126 0.4917 0.9066 0.058 Uiso 1 1 calc R . .
C6 C 0.2987(4) 0.31003(18) 0.90524(19) 0.0651(6) Uani 1 1 d . . .
H6A H 0.3416 0.2999 0.8272 0.098 Uiso 1 1 calc R . .
H6B H 0.1501 0.3086 0.9094 0.098 Uiso 1 1 calc R . .
H6C H 0.3545 0.2469 0.9510 0.098 Uiso 1 1 calc R . .

loop_
_atom_site_aniso_label
_atom_site_aniso_U_11
_atom_site_aniso_U_22
_atom_site_aniso_U_33
_atom_site_aniso_U_23
_atom_site_aniso_U_13
_atom_site_aniso_U_12
S 0.0523(3) 0.0496(3) 0.0509(3) 0.0034(2) 0.0141(2) 0.0030(3)
O1 0.0625(9) 0.0413(7) 0.0429(7) 0.0040(6) 0.0037(6) 0.0057(6)
O2 0.0454(8) 0.0414(8) 0.0504(7) 0.0027(6) 0.0028(5) 0.0058(6)
O3 0.0450(8) 0.0773(12) 0.1122(14) -0.0020(11) 0.0209(9) 0.0020(8)
O4 0.1054(13) 0.0664(10) 0.0432(8) 0.0099(7) 0.0161(7) 0.0045(10)
C1 0.0954(19) 0.0612(15) 0.0628(14) -0.0105(11) -0.0138(14) 0.0013(16)
C2 0.0632(13) 0.0487(12) 0.0398(9) 0.0019(9) -0.0040(9) 0.0103(10)
C3 0.0658(13) 0.0674(15) 0.0395(9) 0.0004(10) 0.0080(9) 0.0091(11)
C4 0.0555(12) 0.0654(13) 0.0514(11) 0.0127(10) 0.0088(9) -0.0041(11)
C5 0.0452(11) 0.0473(12) 0.0521(10) 0.0073(9) 0.0001(8) 0.0009(9)
C6 0.0668(14) 0.0564(13) 0.0720(15) 0.0056(11) -0.0078(13) -0.0100(12)

loop_
_atom_type_symbol
_atom_type_description
_atom_type_scat_dispersion_real
_atom_type_scat_dispersion_imag
_atom_type_scat_source
C C 0.0033 0.0016 'International Tables Vol C Tables 4.2.6.8 and 6.1.1.4'
H H 0.0000 0.0000 'International Tables Vol C Tables 4.2.6.8 and 6.1.1.4'
O O 0.0106 0.0060 'International Tables Vol C Tables 4.2.6.8 and 6.1.1.4'
S S 0.1246 0.1234 'International Tables Vol C Tables 4.2.6.8 and 6.1.1.4'

loop_
_geom_angle_atom_site_label_1
_geom_angle_atom_site_label_2
_geom_angle_atom_site_label_3
_geom_angle
_geom_angle_site_symmetry_1
_geom_angle_site_symmetry_3
_geom_angle_publ_flag
O3 S O4 119.16(10) . . ?
O3 S O2 104.86(9) . . ?
O4 S O2 111.62(9) . . ?
O3 S O1 111.33(10) . . ?
O4 S O1 104.99(9) . . ?
O2 S O1 103.98(8) . . ?
C2 O1 S 118.08(11) . . ?
C5 O2 S 118.77(12) . . ?
O1 C2 C3 106.82(15) . . ?
O1 C2 C1 105.12(16) . . ?
C3 C2 C1 115.19(19) . . ?
C2 C3 C4 116.25(18) . . ?
C5 C4 C3 116.27(17) . . ?
O2 C5 C6 105.64(17) . . ?
O2 C5 C4 106.53(15) . . ?
C6 C5 C4 113.85(17) . . ?

loop_
_geom_bond_atom_site_label_1
_geom_bond_atom_site_label_2
_geom_bond_distance
_geom_bond_site_symmetry_2
_geom_bond_publ_flag
S O3 1.4139(17) . ?
S O4 1.4160(15) . ?
S O2 1.5434(14) . ?
S O1 1.5497(14) . ?
O1 C2 1.497(2) . ?
O2 C5 1.496(2) . ?
C1 C2 1.513(3) . ?
C2 C3 1.500(3) . ?
C3 C4 1.517(3) . ?
C4 C5 1.514(3) . ?
C5 C6 1.509(3) . ?

loop_
_cod_related_entry_id
_cod_related_entry_database
_cod_related_entry_code
1 ChemSpider 9610161
